data_1521467
loop_
_publ_author_name
'Kulkarni, R. G.'
'Subbarao, M. V.'

_publ_section_title
;
 X-ray structural studies of the superconducting
 La~3.5-x-y~Nd~y~Ca~2x~Ba~3.5-x~Cu~7~O~z~
;
_journal_coden_ASTM SUSTEF
_journal_issue 3
_journal_name_full 'Superconductor Science and Technology'
_journal_page_first 172
_journal_page_last 176
_journal_paper_doi 10.1088/0953-2048/12/3/012
_journal_volume 12
_journal_year 1999
_chemical_formula_sum 'Ba1.24 Ca0.51 Cu3 La0.99 Nd0.26 O7.085'
_chemical_name_systematic
;
(Ba1.24 La0.59 Ca0.17) (La0.40 Nd0.26 Ca0.34) Cu3 O7.085
;
_space_group_IT_number 123
_symmetry_space_group_name_Hall '-P 4 2'
_symmetry_space_group_name_H-M 'P 4/m m m'
_cell_angle_alpha 90
_cell_angle_beta 90
_cell_angle_gamma 90
_cell_formula_units_Z 1
_cell_length_a 3.8615
_cell_length_b 3.8615
_cell_length_c 11.6124
_cell_volume 173.155
_cod_data_source_file Kulkarni_SUSTEF_1999_771.cif
_cod_data_source_block Ba1.24Ca0.51Cu3La0.99Nd0.26O7.085
_cod_original_cell_volume 173.1546
_cod_database_code 1521467

loop_
_symmetry_equiv_pos_as_xyz
x,y,z
-y,x,z
-x,-y,z
y,-x,z
x,-y,-z
y,x,-z
-x,y,-z
-y,-x,-z
-x,-y,-z
y,-x,-z
x,y,-z
-y,x,-z
-x,y,z
-y,-x,z
x,-y,z
y,x,z

loop_
_atom_site_label
_atom_site_type_symbol
_atom_site_fract_x
_atom_site_fract_y
_atom_site_fract_z
_atom_site_occupancy
_atom_site_U_iso_or_equiv
Ca2 Ca+2 0.5 0.5 0.5 0.34 0.0
Ca1 Ca+2 0.5 0.5 0.1801 0.085 0.0
O1 O-2 0 0.5 0 0.5425 0.0
La2 La+3 0.5 0.5 0.5 0.4 0.0
Ba1 Ba+2 0.5 0.5 0.1801 0.62 0.0
O3 O-2 0 0.5 0.3567 1 0.0
Nd1 Nd+3 0.5 0.5 0.5 0.26 0.0
La1 La+3 0.5 0.5 0.1801 0.295 0.0
Cu2 Cu+2 0 0 0.3536 1 0.0
O2 O-2 0 0 0.1425 1 0.0
Cu1 Cu+2 0 0 0 1 0.0
